data_4021759
loop_
_publ_author_name
'Tomas Martinu'
'William P. Dailey'

_publ_section_title
;
 Reactivity of 1-Chloro-3-phenyldiazirines
;
_journal_name_full 'Journal of Organic Chemistry'
_journal_page_first 5012
_journal_page_last 5015
_journal_paper_doi 10.1021/jo060341g
_journal_volume 71
_journal_year 2006
_chemical_formula_sum 'C7 H5 Cl3 N2'
_chemical_formula_weight 223.48
_space_group_IT_number 14
_symmetry_cell_setting monoclinic
_symmetry_space_group_name_Hall '-P 2yn'
_symmetry_space_group_name_H-M 'P 1 21/n 1'
_atom_sites_solution_hydrogens geom
_atom_sites_solution_primary direct
_audit_creation_method SHELXL-97
_cell_angle_alpha 90.00
_cell_angle_beta 94.074(1)
_cell_angle_gamma 90.00
_cell_formula_units_Z 4
_cell_length_a 6.0430(5)
_cell_length_b 6.9857(5)
_cell_length_c 21.1694(18)
_cell_measurement_temperature 143(1)
_cell_volume 891.40(12)
_computing_data_collection 'CrystalClear (Rigaku, 1999)'
_computing_data_reduction 'CrystalClear (Rigaku, 1999)'
_computing_structure_refinement 'SHELXL-97 (Sheldrick, 1997)'
_computing_structure_solution 'SIR97 (Altomare, 1999)'
_diffrn_ambient_temperature 143(1)
_diffrn_measured_fraction_theta_full 0.987
_diffrn_measured_fraction_theta_max 0.987
_diffrn_measurement_device 'CCD Area Detector'
_diffrn_measurement_device_type 'Rigaku Mercury'
_diffrn_measurement_method 'phi and omega rotations'
_diffrn_radiation_monochromator graphite
_diffrn_radiation_source 'rotating anode'
_diffrn_radiation_type MoK\a
_diffrn_radiation_wavelength 0.71069
_diffrn_reflns_av_R_equivalents 0.0186
_diffrn_reflns_av_sigmaI/netI 0.0225
_diffrn_reflns_limit_h_max 7
_diffrn_reflns_limit_h_min -7
_diffrn_reflns_limit_k_max 9
_diffrn_reflns_limit_k_min -7
_diffrn_reflns_limit_l_max 26
_diffrn_reflns_limit_l_min -26
_diffrn_reflns_number 6765
_diffrn_reflns_theta_full 27.48
_diffrn_reflns_theta_max 27.48
_diffrn_reflns_theta_min 3.07
_exptl_absorpt_coefficient_mu 0.968
_exptl_absorpt_correction_T_max 1.0000
_exptl_absorpt_correction_T_min 0.7622
_exptl_absorpt_correction_type multi-scan
_exptl_crystal_density_diffrn 1.665
_exptl_crystal_density_method 'not measured'
_exptl_crystal_F_000 448
_exptl_crystal_size_max 0.35
_exptl_crystal_size_mid 0.25
_exptl_crystal_size_min 0.12
_refine_diff_density_max 0.345
_refine_diff_density_min -0.352
_refine_diff_density_rms 0.059
_refine_ls_extinction_method none
_refine_ls_goodness_of_fit_ref 1.056
_refine_ls_hydrogen_treatment constr
_refine_ls_matrix_type full
_refine_ls_number_parameters 109
_refine_ls_number_reflns 2005
_refine_ls_number_restraints 0
_refine_ls_restrained_S_all 1.056
_refine_ls_R_factor_all 0.0283
_refine_ls_R_factor_gt 0.0264
_refine_ls_shift/su_max 0.001
_refine_ls_shift/su_mean 0.000
_refine_ls_structure_factor_coef Fsqd
_refine_ls_weighting_details 'calc w=1/[\s^2^(Fo^2^)+(0.0359P)^2^+0.3135P] where P=(Fo^2^+2Fc^2^)/3'
_refine_ls_weighting_scheme calc
_refine_ls_wR_factor_gt 0.0694
_refine_ls_wR_factor_ref 0.0706
_reflns_number_gt 1869
_reflns_number_total 2005
_reflns_threshold_expression >2sigma(I)
_cod_data_source_file jo060341gsi20060223_025608.cif
_cod_original_sg_symbol_H-M 'P 21/n     '
_cod_database_code 4021759

loop_
_symmetry_equiv_pos_as_xyz
'x, y, z'
'-x+1/2, y+1/2, -z+1/2'
'-x, -y, -z'
'x-1/2, -y-1/2, z-1/2'

loop_
_atom_site_label
_atom_site_type_symbol
_atom_site_fract_x
_atom_site_fract_y
_atom_site_fract_z
_atom_site_U_iso_or_equiv
_atom_site_adp_type
_atom_site_occupancy
_atom_site_symmetry_multiplicity
_atom_site_calc_flag
_atom_site_refinement_flags
C1 C 0.6531(2) 0.55701(18) 0.09278(6) 0.0187(3) Uani 1 1 d .
C2 C 0.4966(2) 0.66703(19) 0.12937(6) 0.0190(3) Uani 1 1 d .
C3 C 0.5621(2) 0.7302(2) 0.19027(6) 0.0232(3) Uani 1 1 d .
H3 H 0.7021 0.6996 0.2085 0.031 Uiso 1 1 calc R
C4 C 0.4176(3) 0.8388(2) 0.22354(6) 0.0287(3) Uani 1 1 d .
H4 H 0.4611 0.8819 0.2641 0.038 Uiso 1 1 calc R
C5 C 0.2084(2) 0.8832(2) 0.19647(7) 0.0300(3) Uani 1 1 d .
H5 H 0.1120 0.9565 0.2188 0.040 Uiso 1 1 calc R
C6 C 0.1427(2) 0.8185(2) 0.13621(7) 0.0276(3) Uani 1 1 d .
H6 H 0.0018 0.8484 0.1184 0.037 Uiso 1 1 calc R
C7 C 0.2844(2) 0.70993(19) 0.10205(6) 0.0223(3) Uani 1 1 d .
H7 H 0.2393 0.6662 0.0617 0.030 Uiso 1 1 calc R
N1 N 0.75753(18) 0.40156(17) 0.12725(5) 0.0231(2) Uani 1 1 d .
N2 N 0.72567(18) 0.59060(16) 0.03853(5) 0.0221(2) Uani 1 1 d .
Cl1 Cl 0.94763(6) 0.27645(5) 0.085763(18) 0.03142(12) Uani 1 1 d .
Cl2 Cl 0.56629(6) 0.24121(5) 0.156150(16) 0.02922(12) Uani 1 1 d .
Cl3 Cl 0.64662(6) 0.80890(5) 0.005803(15) 0.02849(12) Uani 1 1 d .

loop_
_atom_site_aniso_label
_atom_site_aniso_U_11
_atom_site_aniso_U_22
_atom_site_aniso_U_33
_atom_site_aniso_U_23
_atom_site_aniso_U_13
_atom_site_aniso_U_12
C1 0.0214(6) 0.0170(6) 0.0173(6) -0.0008(5) -0.0021(4) 0.0002(5)
C2 0.0234(6) 0.0167(7) 0.0171(6) 0.0008(5) 0.0028(5) -0.0011(5)
C3 0.0286(7) 0.0237(7) 0.0173(6) 0.0021(5) 0.0011(5) -0.0031(5)
C4 0.0448(8) 0.0246(7) 0.0176(6) -0.0040(5) 0.0076(6) -0.0068(6)
C5 0.0379(8) 0.0213(7) 0.0330(8) -0.0041(6) 0.0174(6) 0.0002(6)
C6 0.0248(7) 0.0236(7) 0.0349(8) -0.0002(6) 0.0051(6) 0.0014(6)
C7 0.0244(6) 0.0209(7) 0.0214(6) -0.0017(5) 0.0005(5) -0.0009(5)
N1 0.0256(5) 0.0202(6) 0.0238(6) 0.0041(4) 0.0031(4) 0.0034(4)
N2 0.0278(6) 0.0184(6) 0.0203(5) 0.0027(4) 0.0022(4) 0.0052(4)
Cl1 0.0328(2) 0.0258(2) 0.0362(2) 0.00411(14) 0.00542(15) 0.01229(14)
Cl2 0.0387(2) 0.0253(2) 0.0237(2) 0.00734(13) 0.00321(15) -0.00337(14)
Cl3 0.0369(2) 0.0253(2) 0.02397(19) 0.00945(13) 0.00717(14) 0.00854(14)

loop_
_atom_type_symbol
_atom_type_description
_atom_type_scat_dispersion_real
_atom_type_scat_dispersion_imag
_atom_type_scat_source
C C 0.0033 0.0016 'International Tables Vol C Tables 4.2.6.8 and 6.1.1.4'
H H 0.0000 0.0000 'International Tables Vol C Tables 4.2.6.8 and 6.1.1.4'
N N 0.0061 0.0033 'International Tables Vol C Tables 4.2.6.8 and 6.1.1.4'
Cl Cl 0.1484 0.1585 'International Tables Vol C Tables 4.2.6.8 and 6.1.1.4'

loop_
_geom_angle_atom_site_label_1
_geom_angle_atom_site_label_2
_geom_angle_atom_site_label_3
_geom_angle
N2 C1 N1 115.49(11)
N2 C1 C2 130.31(12)
N1 C1 C2 113.75(10)
C3 C2 C7 120.38(12)
C3 C2 C1 119.91(11)
C7 C2 C1 119.70(11)
C4 C3 C2 119.72(13)
C5 C4 C3 120.11(13)
C4 C5 C6 120.09(13)
C5 C6 C7 120.82(13)
C6 C7 C2 118.88(12)
C1 N1 Cl1 114.15(8)
C1 N1 Cl2 112.70(8)
Cl1 N1 Cl2 109.42(7)
C1 N2 Cl3 114.77(9)

loop_
_geom_bond_atom_site_label_1
_geom_bond_atom_site_label_2
_geom_bond_distance
C1 N2 1.2797(16)
C1 N1 1.4298(16)
C1 C2 1.4797(17)
C2 C3 1.3932(18)
C2 C7 1.4013(18)
C3 C4 1.386(2)
C4 C5 1.385(2)
C5 C6 1.385(2)
C6 C7 1.385(2)
N1 Cl1 1.7315(11)
N1 Cl2 1.7507(12)
N2 Cl3 1.7282(11)

loop_
_cod_related_entry_id
_cod_related_entry_database
_cod_related_entry_code
1 ChemSpider 30658536
